data_1562947
loop_
_publ_author_name
'Komornicka, Dorota'
'Wo\/lcyrz, Marek'
'Pietraszko, Adam'

_publ_section_title
;
 Local structure of Rb2Li4(SeO4)3&#x00B7;2H2O by the modeling of X-ray
 diffuse scattering --- from average-structure to microdomain model
;
_journal_name_full 'Journal of Solid State Chemistry'
_journal_page_first 54
_journal_page_last 59
_journal_paper_doi 10.1016/j.jssc.2012.03.050
_journal_volume 192
_journal_year 2012
_chemical_formula_sum 'H4 Li4 O14 Rb2 Se3'
_chemical_formula_weight 663.61
_space_group_IT_number 14
_space_group_name_Hall '-P 2ybc'
_space_group_name_H-M_alt 'P 1 21/c 1'
_symmetry_cell_setting monoclinic
_symmetry_space_group_name_H-M 'P 1 21/c 1'
_atom_sites_solution_hydrogens geom
_atom_sites_solution_primary direct
_atom_sites_solution_secondary difmap
_audit_creation_method SHELXL-97
_cell_angle_alpha 90.00
_cell_angle_beta 93.165(8)
_cell_angle_gamma 90.00
_cell_formula_units_Z 2
_cell_length_a 5.2273(4)
_cell_length_b 5.1504(3)
_cell_length_c 26.598(2)
_cell_measurement_temperature 110(2)
_cell_volume 715.00(9)
_computing_cell_refinement 'CrysAlis v171.33.42'
_computing_data_collection 'CrysAlis v171.33.42'
_computing_data_reduction 'CrysAlis v171.33.42'
_computing_molecular_graphics DIAMOND
_computing_structure_refinement 'SHELXL-97 (Sheldrick, 1997)'
_computing_structure_solution 'SHELXS-97 (Sheldrick, 1990)'
_diffrn_ambient_temperature 110(2)
_diffrn_measured_fraction_theta_full 0.951
_diffrn_measured_fraction_theta_max 0.951
_diffrn_measurement_device_type KM4CDD
_diffrn_measurement_method CCD
_diffrn_radiation_monochromator graphite
_diffrn_radiation_source 'fine-focus sealed tube'
_diffrn_radiation_type MoK\a
_diffrn_radiation_wavelength 0.71073
_diffrn_reflns_av_R_equivalents 0.0372
_diffrn_reflns_av_sigmaI/netI 0.0345
_diffrn_reflns_limit_h_max 4
_diffrn_reflns_limit_h_min -6
_diffrn_reflns_limit_k_max 6
_diffrn_reflns_limit_k_min -5
_diffrn_reflns_limit_l_max 31
_diffrn_reflns_limit_l_min -32
_diffrn_reflns_number 4954
_diffrn_reflns_theta_full 26.84
_diffrn_reflns_theta_max 26.84
_diffrn_reflns_theta_min 3.07
_exptl_absorpt_coefficient_mu 14.545
_exptl_absorpt_correction_T_max 1.345
_exptl_absorpt_correction_T_min 0.521
_exptl_absorpt_correction_type numerical
_exptl_crystal_colour COLORLESS
_exptl_crystal_density_diffrn 3.082
_exptl_crystal_density_method 'not measured'
_exptl_crystal_description PLATE
_exptl_crystal_F_000 608
_exptl_crystal_size_max 0.35
_exptl_crystal_size_mid 0.31
_exptl_crystal_size_min 0.11
_refine_diff_density_max 1.710
_refine_diff_density_min -0.699
_refine_diff_density_rms 0.184
_refine_ls_extinction_coef 0.00194(8)
_refine_ls_extinction_expression Fc^*^=kFc[1+0.001xFc^2^\l^3^/sin(2\q)]^-1/4^
_refine_ls_extinction_method SHELXL
_refine_ls_goodness_of_fit_ref 1.158
_refine_ls_hydrogen_treatment mixed
_refine_ls_matrix_type full
_refine_ls_number_parameters 162
_refine_ls_number_reflns 1437
_refine_ls_number_restraints 3
_refine_ls_restrained_S_all 1.157
_refine_ls_R_factor_all 0.0403
_refine_ls_R_factor_gt 0.0352
_refine_ls_shift/su_max 0.114
_refine_ls_shift/su_mean 0.047
_refine_ls_structure_factor_coef Fsqd
_refine_ls_weighting_details 'calc w=1/[\s^2^(Fo^2^)+(0.0200P)^2^+5.0000P] where P=(Fo^2^+2Fc^2^)/3'
_refine_ls_weighting_scheme calc
_refine_ls_wR_factor_gt 0.0715
_refine_ls_wR_factor_ref 0.0732
_reflns_number_gt 1287
_reflns_number_total 1437
_reflns_threshold_expression >2sigma(I)
_cod_data_source_file JSSC-2012-192-54.cif
_cod_data_source_block RLSO-110K
_cod_depositor_comments
;
The following automatic conversions were performed:

data item '_exptl_absorpt_correction_type' value 'NUMERICAL' was
changed to 'numerical' in accordance with the built-in table derived
from the CIF Core dictionary named 'cif_core.dic' version 2.4.5 last
updated on 2014-11-21.

data item '_symmetry_cell_setting' value 'MONOCLINIC' was changed to
'monoclinic' in accordance with the built-in table derived from the
CIF Core dictionary named 'cif_core.dic' version 2.4.5 last updated
on 2014-11-21.

Automatic conversion script
Id: cif_fix_values 8369 2020-08-20 11:38:08Z andrius 
;
_cod_original_cell_volume 715.00(8)
_cod_original_sg_symbol_H-M P2(1)/c
_cod_database_code 1562947

loop_
_symmetry_equiv_pos_as_xyz
'x, y, z'
'-x, y+1/2, -z+1/2'
'-x, -y, -z'
'x, -y-1/2, z-1/2'

loop_
_atom_site_label
_atom_site_type_symbol
_atom_site_fract_x
_atom_site_fract_y
_atom_site_fract_z
_atom_site_U_iso_or_equiv
_atom_site_adp_type
_atom_site_occupancy
_atom_site_symmetry_multiplicity
_atom_site_calc_flag
_atom_site_refinement_flags
_atom_site_disorder_assembly
_atom_site_disorder_group
Rb1 Rb 0.31724(3) 0.85849(3) 0.359198(6) 0.01181(4) Uani 1 1 d . . .
Se1 Se 0.17335(3) 0.87791(3) 0.185588(6) 0.00702(4) Uani 1 1 d . . .
Se2 Se 0.40406(6) 1.09581(6) 0.499987(12) 0.00726(8) Uani 0.50 1 d P . .
O11 O 0.2197(2) 1.1927(2) 0.18792(5) 0.0113(3) Uani 1 1 d . . .
O12 O -0.1312(2) 0.8170(2) 0.19094(5) 0.0113(3) Uani 1 1 d . . .
O13 O 0.3429(2) 0.7411(2) 0.23265(5) 0.0092(3) Uani 1 1 d . . .
O14 O 0.2665(2) 0.7636(2) 0.13231(5) 0.0135(3) Uani 1 1 d . . .
Li1 Li 0.3139(5) 1.3732(6) 0.24927(11) 0.0103(7) Uani 1 1 d . . .
Li2A Li 0.1215(14) 0.6787(13) 0.5665(3) 0.0243(19) Uani 0.50 1 d P . .
Li2B Li 0.1931(13) 0.6038(13) 0.5653(2) 0.0199(18) Uani 0.50 1 d P . .
O21A O 0.3078(4) 0.8756(5) 0.52146(9) 0.0118(6) Uani 0.50 1 d P . .
O21B O 0.3825(5) 0.7971(5) 0.52049(10) 0.0141(7) Uani 0.50 1 d P . .
O22 O 0.1940(4) 1.1395(5) 0.45335(10) 0.0138(6) Uani 0.50 1 d P . .
O23 O 0.3759(5) 1.2974(4) 0.54635(9) 0.0125(6) Uani 0.50 1 d P . .
O31 O 0.0338(5) 0.3034(5) 0.55757(9) 0.0144(7) Uani 0.50 1 d PD . .
O32 O -0.1774(5) 0.5252(5) 0.55784(9) 0.0154(7) Uani 0.50 1 d PD . .
H31A H 0.135(2) 0.1583(17) 0.5516(11) 0.141(16) Uiso 1 1 d D . .
H31B H -0.037(4) 0.376(3) 0.5284(3) 0.20(2) Uiso 1 1 d D . .
H32A H -0.231(5) 0.551(7) 0.5237(3) 0.20(2) Uiso 1 1 d D . .
H32B H -0.211(9) 0.333(9) 0.5489(18) 0.172(18) Uiso 1 1 d . . .

loop_
_atom_site_aniso_label
_atom_site_aniso_U_11
_atom_site_aniso_U_22
_atom_site_aniso_U_33
_atom_site_aniso_U_23
_atom_site_aniso_U_13
_atom_site_aniso_U_12
Rb1 0.00966(7) 0.00966(7) 0.01623(8) 0.00071(6) 0.00199(6) -0.00056(7)
Se1 0.00493(7) 0.00501(7) 0.01119(8) 0.00018(6) 0.00122(6) -0.00021(6)
Se2 0.00581(13) 0.00442(13) 0.01166(15) -0.00042(13) 0.00148(12) 0.00036(14)
O11 0.0131(6) 0.0033(5) 0.0174(6) 0.0010(5) -0.0002(5) -0.0007(5)
O12 0.0050(5) 0.0137(6) 0.0152(6) -0.0005(5) 0.0018(5) -0.0031(5)
O13 0.0068(5) 0.0075(5) 0.0133(6) 0.0012(5) 0.0001(5) 0.0014(5)
O14 0.0133(6) 0.0151(6) 0.0127(6) -0.0025(5) 0.0053(5) 0.0034(5)
Li1 0.0092(12) 0.0092(13) 0.0123(14) -0.0009(11) 0.0001(11) -0.0043(12)
Li2A 0.032(4) 0.022(3) 0.021(3) -0.003(3) 0.013(3) -0.006(3)
Li2B 0.030(3) 0.020(3) 0.010(3) -0.008(3) 0.003(3) -0.006(3)
O21A 0.0065(10) 0.0125(11) 0.0176(12) -0.0036(10) 0.0100(9) -0.0041(10)
O21B 0.0143(12) 0.0075(11) 0.0213(13) 0.0023(10) 0.0079(11) -0.0030(10)
O22 0.0073(10) 0.0145(12) 0.0191(13) -0.0011(11) -0.0021(10) 0.0006(11)
O23 0.0169(12) 0.0056(10) 0.0153(12) -0.0043(9) 0.0027(10) 0.0052(10)
O31 0.0145(12) 0.0133(11) 0.0152(12) 0.0025(10) -0.0017(10) 0.0049(11)
O32 0.0160(12) 0.0155(12) 0.0145(12) -0.0044(10) 0.0000(10) 0.0024(11)

loop_
_atom_type_symbol
_atom_type_description
_atom_type_scat_dispersion_real
_atom_type_scat_dispersion_imag
_atom_type_scat_source
Li Li -0.0003 0.0001 'International Tables Vol C Tables 4.2.6.8 and 6.1.1.4'
H H 0.0000 0.0000 'International Tables Vol C Tables 4.2.6.8 and 6.1.1.4'
O O 0.0106 0.0060 'International Tables Vol C Tables 4.2.6.8 and 6.1.1.4'
Se Se -0.0929 2.2259 'International Tables Vol C Tables 4.2.6.8 and 6.1.1.4'
Rb Rb -0.9393 2.9676 'International Tables Vol C Tables 4.2.6.8 and 6.1.1.4'

loop_
_geom_angle_atom_site_label_1
_geom_angle_atom_site_label_2
_geom_angle_atom_site_label_3
_geom_angle
_geom_angle_site_symmetry_1
_geom_angle_site_symmetry_3
O12 Rb1 O11 108.11(3) 2 2_645
O12 Rb1 O22 84.69(5) 2 .
O11 Rb1 O22 136.35(5) 2_645 .
O12 Rb1 O23 139.58(5) 2 3_676
O11 Rb1 O23 82.18(5) 2_645 3_676
O22 Rb1 O23 63.94(6) . 3_676
O12 Rb1 O14 71.85(3) 2 2_655
O11 Rb1 O14 67.77(3) 2_645 2_655
O22 Rb1 O14 77.90(5) . 2_655
O23 Rb1 O14 76.88(5) 3_676 2_655
O12 Rb1 O31 111.09(5) 2 3_566
O11 Rb1 O31 140.78(5) 2_645 3_566
O22 Rb1 O31 50.42(6) . 3_566
O23 Rb1 O31 68.79(7) 3_676 3_566
O14 Rb1 O31 126.31(5) 2_655 3_566
O12 Rb1 O32 140.97(5) 2 3_566
O11 Rb1 O32 110.84(5) 2_645 3_566
O22 Rb1 O32 68.92(7) . 3_566
O23 Rb1 O32 50.83(7) 3_676 3_566
O14 Rb1 O32 126.11(5) 2_655 3_566
O31 Rb1 O32 29.95(6) 3_566 3_566
O12 Rb1 O11 76.33(3) 2 2_545
O11 Rb1 O11 119.72(4) 2_645 2_545
O22 Rb1 O11 103.73(5) . 2_545
O23 Rb1 O11 133.29(5) 3_676 2_545
O14 Rb1 O11 147.87(3) 2_655 2_545
O31 Rb1 O11 69.87(5) 3_566 2_545
O32 Rb1 O11 82.46(5) 3_566 2_545
O12 Rb1 O12 115.82(4) 2 2_545
O11 Rb1 O12 78.88(3) 2_645 2_545
O22 Rb1 O12 133.76(5) . 2_545
O23 Rb1 O12 104.44(5) 3_676 2_545
O14 Rb1 O12 146.23(3) 2_655 2_545
O31 Rb1 O12 83.36(5) 3_566 2_545
O32 Rb1 O12 70.29(5) 3_566 2_545
O11 Rb1 O12 49.74(3) 2_545 2_545
O12 Rb1 O13 73.64(3) 2 .
O11 Rb1 O13 56.49(3) 2_645 .
O22 Rb1 O13 158.16(5) . .
O23 Rb1 O13 136.32(5) 3_676 .
O14 Rb1 O13 97.38(3) 2_655 .
O31 Rb1 O13 135.86(5) 3_566 .
O32 Rb1 O13 127.86(5) 3_566 .
O11 Rb1 O13 69.00(3) 2_545 .
O12 Rb1 O13 57.85(3) 2_545 .
O12 Rb1 Li1 77.85(5) 2 2_645
O11 Rb1 Li1 32.59(5) 2_645 2_645
O22 Rb1 Li1 145.02(7) . 2_645
O23 Rb1 Li1 113.22(7) 3_676 2_645
O14 Rb1 Li1 67.96(5) 2_655 2_645
O31 Rb1 Li1 164.43(6) 3_566 2_645
O32 Rb1 Li1 139.04(7) 3_566 2_645
O11 Rb1 Li1 101.26(5) 2_545 2_645
O12 Rb1 Li1 81.22(5) 2_545 2_645
O13 Rb1 Li1 32.41(5) . 2_645
O12 Rb1 Se1 100.95(2) 2 2_545
O11 Rb1 Se1 104.01(2) 2_645 2_545
O22 Rb1 Se1 114.46(5) . 2_545
O23 Rb1 Se1 114.60(5) 3_676 2_545
O14 Rb1 Se1 165.59(2) 2_655 2_545
O31 Rb1 Se1 67.68(4) 3_566 2_545
O32 Rb1 Se1 67.37(5) 3_566 2_545
O11 Rb1 Se1 25.99(2) 2_545 2_545
O12 Rb1 Se1 26.08(2) 2_545 2_545
O13 Rb1 Se1 68.36(2) . 2_545
Li1 Rb1 Se1 98.60(5) 2_645 2_545
O14 Se1 O12 110.14(6) . .
O14 Se1 O11 109.79(6) . .
O12 Se1 O11 109.19(6) . .
O14 Se1 O13 109.31(6) . .
O12 Se1 O13 109.64(6) . .
O11 Se1 O13 108.74(6) . .
O14 Se1 Li1 101.05(7) . 2_645
O12 Se1 Li1 139.69(7) . 2_645
O11 Se1 Li1 82.28(7) . 2_645
O13 Se1 Li1 33.32(7) . 2_645
O14 Se1 Li1 133.75(7) . .
O12 Se1 Li1 108.05(7) . .
O11 Se1 Li1 31.04(7) . .
O13 Se1 Li1 80.64(7) . .
Li1 Se1 Li1 62.30(6) 2_645 .
O14 Se1 Li1 139.56(7) . 2_545
O12 Se1 Li1 29.89(7) . 2_545
O11 Se1 Li1 96.24(7) . 2_545
O13 Se1 Li1 89.78(7) . 2_545
Li1 Se1 Li1 112.99(9) 2_645 2_545
Li1 Se1 Li1 83.20(7) . 2_545
O14 Se1 Li1 95.55(7) . 1_545
O12 Se1 Li1 89.67(7) . 1_545
O11 Se1 Li1 139.63(7) . 1_545
O13 Se1 Li1 31.26(6) . 1_545
Li1 Se1 Li1 61.85(6) 2_645 1_545
Li1 Se1 Li1 109.83(8) . 1_545
Li1 Se1 Li1 82.57(7) 2_545 1_545
O14 Se1 Li2A 27.76(14) . 4_575
O12 Se1 Li2A 92.26(14) . 4_575
O11 Se1 Li2A 97.63(13) . 4_575
O13 Se1 Li2A 136.81(14) . 4_575
Li1 Se1 Li2A 125.31(14) 2_645 4_575
Li1 Se1 Li2A 128.27(14) . 4_575
Li1 Se1 Li2A 121.28(14) 2_545 4_575
Li1 Se1 Li2A 117.54(14) 1_545 4_575
O14 Se1 Rb1 101.27(4) . 2
O12 Se1 Rb1 59.85(4) . 2
O11 Se1 Rb1 56.70(4) . 2
O13 Se1 Rb1 149.33(4) . 2
Li1 Se1 Rb1 137.96(5) 2_645 2
Li1 Se1 Rb1 76.55(5) . 2
Li1 Se1 Rb1 67.51(5) 2_545 2
Li1 Se1 Rb1 148.72(5) 1_545 2
Li2A Se1 Rb1 73.86(13) 4_575 2
O14 Se1 Rb1 72.92(4) . 2_545
O12 Se1 Rb1 42.18(4) . 2_545
O11 Se1 Rb1 142.50(4) . 2_545
O13 Se1 Rb1 104.98(4) . 2_545
Li1 Se1 Rb1 134.90(5) 2_645 2_545
Li1 Se1 Rb1 150.14(5) . 2_545
Li1 Se1 Rb1 67.71(5) 2_545 2_545
Li1 Se1 Rb1 74.10(5) 1_545 2_545
Li2A Se1 Rb1 66.99(13) 4_575 2_545
Rb1 Se1 Rb1 85.841(7) 2 2_545
O14 Se1 Rb1 73.77(4) . 2_655
O12 Se1 Rb1 146.97(4) . 2_655
O11 Se1 Rb1 43.69(4) . 2_655
O13 Se1 Rb1 99.01(4) . 2_655
Li1 Se1 Rb1 65.81(5) 2_645 2_655
Li1 Se1 Rb1 60.00(5) . 2_655
Li1 Se1 Rb1 139.72(5) 2_545 2_655
Li1 Se1 Rb1 123.10(5) 1_545 2_655
Li2A Se1 Rb1 76.95(13) 4_575 2_655
Rb1 Se1 Rb1 87.115(7) 2 2_655
Rb1 Se1 Rb1 143.806(7) 2_545 2_655
O21A Se2 O21B 144.36(14) . 3_676
O21A Se2 Se2 72.49(10) . 3_676
O21B Se2 Se2 71.90(10) 3_676 3_676
O21A Se2 O23 99.25(14) . .
O21B Se2 O23 98.80(14) 3_676 .
Se2 Se2 O23 122.84(9) 3_676 .
O21A Se2 O22 100.58(13) . .
O21B Se2 O22 99.78(14) 3_676 .
Se2 Se2 O22 123.28(9) 3_676 .
O23 Se2 O22 113.88(12) . .
O21A Se2 O21B 19.15(13) . .
O21B Se2 O21B 125.27(9) 3_676 .
Se2 Se2 O21B 53.37(9) 3_676 .
O23 Se2 O21B 109.67(13) . .
O22 Se2 O21B 109.14(13) . .
O21A Se2 O21A 125.41(9) . 3_676
O21B Se2 O21A 19.01(13) 3_676 3_676
Se2 Se2 O21A 52.92(9) 3_676 3_676
O23 Se2 O21A 109.20(12) . 3_676
O22 Se2 O21A 108.38(12) . 3_676
O21B Se2 O21A 106.29(12) . 3_676
O21A Se2 Rb1 96.49(10) . .
O21B Se2 Rb1 78.62(11) 3_676 .
Se2 Se2 Rb1 80.08(3) 3_676 .
O23 Se2 Rb1 155.32(9) . .
O22 Se2 Rb1 44.00(9) . .
O21B Se2 Rb1 91.06(9) . .
O21A Se2 Rb1 76.00(9) 3_676 .
O21A Se2 Rb1 77.29(10) . 3_676
O21B Se2 Rb1 94.95(11) 3_676 3_676
Se2 Se2 Rb1 79.38(3) 3_676 3_676
O23 Se2 Rb1 44.48(8) . 3_676
O22 Se2 Rb1 155.95(9) . 3_676
O21B Se2 Rb1 76.64(9) . 3_676
O21A Se2 Rb1 91.52(9) 3_676 3_676
Rb1 Se2 Rb1 159.458(9) . 3_676
Se1 O11 Li1 122.79(11) . .
Se1 O11 Rb1 113.44(6) . 2_655
Li1 O11 Rb1 92.49(10) . 2_655
Se1 O11 Rb1 97.31(5) . 2
Li1 O11 Rb1 113.02(10) . 2
Rb1 O11 Rb1 119.72(4) 2_655 2
Se1 O12 Li1 125.00(11) . 2_545
Se1 O12 Rb1 115.19(6) . 2_545
Li1 O12 Rb1 109.81(10) 2_545 2_545
Se1 O12 Rb1 94.07(5) . 2
Li1 O12 Rb1 93.43(9) 2_545 2
Rb1 O12 Rb1 115.82(4) 2_545 2
Se1 O13 Li1 122.72(10) . 1_545
Se1 O13 Li1 119.02(11) . 2_645
Li1 O13 Li1 111.33(11) 1_545 2_645
Se1 O13 Rb1 128.33(6) . .
Li1 O13 Rb1 86.63(9) 1_545 .
Li1 O13 Rb1 77.41(9) 2_645 .
Se1 O14 Li2A 128.5(2) . 4_575
Se1 O14 Li2B 128.4(2) . 4_575
Li2A O14 Li2B 16.2(3) 4_575 4_575
Se1 O14 Rb1 115.65(6) . 2_645
Li2A O14 Rb1 115.4(2) 4_575 2_645
Li2B O14 Rb1 114.9(2) 4_575 2_645
O11 Li1 O12 120.99(15) . 2
O11 Li1 O13 107.27(15) . 1_565
O12 Li1 O13 112.44(15) 2 1_565
O11 Li1 O13 103.29(14) . 2_655
O12 Li1 O13 103.62(14) 2 2_655
O13 Li1 O13 108.18(14) 1_565 2_655
O11 Li1 Se1 130.58(13) . 2_655
O12 Li1 Se1 89.58(10) 2 2_655
O13 Li1 Se1 92.48(10) 1_565 2_655
O13 Li1 Se1 27.66(6) 2_655 2_655
O11 Li1 Se1 26.16(6) . .
O12 Li1 Se1 102.28(11) 2 .
O13 Li1 Se1 133.43(13) 1_565 .
O13 Li1 Se1 91.97(11) 2_655 .
Se1 Li1 Se1 118.53(9) 2_655 .
O11 Li1 Se1 107.06(11) . 2
O12 Li1 Se1 25.11(5) 2 2
O13 Li1 Se1 101.05(11) 1_565 2
O13 Li1 Se1 128.67(13) 2_655 2
Se1 Li1 Se1 112.99(9) 2_655 2
Se1 Li1 Se1 97.52(8) . 2
O11 Li1 Se1 84.36(10) . 1_565
O12 Li1 Se1 117.06(12) 2 1_565
O13 Li1 Se1 26.02(5) 1_565 1_565
O13 Li1 Se1 126.90(13) 2_655 1_565
Se1 Li1 Se1 117.32(9) 2_655 1_565
Se1 Li1 Se1 109.83(8) . 1_565
Se1 Li1 Se1 96.70(8) 2 1_565
O11 Li1 Li1 121.55(17) . 2_655
O12 Li1 Li1 115.92(15) 2 2_655
O13 Li1 Li1 34.34(4) 1_565 2_655
O13 Li1 Li1 74.35(14) 2_655 2_655
Se1 Li1 Li1 59.11(10) 2_655 2_655
Se1 Li1 Li1 141.37(15) . 2_655
Se1 Li1 Li1 119.42(11) 2 2_655
Se1 Li1 Li1 58.21(5) 1_565 2_655
O11 Li1 Li1 75.52(10) . 2_645
O12 Li1 Li1 101.35(13) 2 2_645
O13 Li1 Li1 136.28(17) 1_565 2_645
O13 Li1 Li1 34.33(10) 2_655 2_645
Se1 Li1 Li1 59.94(10) 2_655 2_645
Se1 Li1 Li1 58.60(6) . 2_645
Se1 Li1 Li1 120.23(11) 2 2_645
Se1 Li1 Li1 141.59(15) 1_565 2_645
Li1 Li1 Li1 105.91(16) 2_655 2_645
O11 Li1 Rb1 54.92(8) . 2_655
O12 Li1 Rb1 169.78(14) 2 2_655
O13 Li1 Rb1 77.58(10) 1_565 2_655
O13 Li1 Rb1 70.18(9) 2_655 2_655
Se1 Li1 Rb1 87.88(7) 2_655 2_655
Se1 Li1 Rb1 70.44(6) . 2_655
Se1 Li1 Rb1 159.12(9) 2 2_655
Se1 Li1 Rb1 72.78(6) 1_565 2_655
Li1 Li1 Rb1 70.94(11) 2_655 2_655
Li1 Li1 Rb1 68.87(10) 2_645 2_655
O11 Li1 Rb1 162.12(13) . 1_565
O12 Li1 Rb1 56.66(8) 2 1_565
O13 Li1 Rb1 62.90(8) 1_565 1_565
O13 Li1 Rb1 94.22(10) 2_655 1_565
Se1 Li1 Rb1 66.66(5) 2_655 1_565
Se1 Li1 Rb1 158.91(9) . 1_565
Se1 Li1 Rb1 63.12(5) 2 1_565
Se1 Li1 Rb1 82.20(6) 1_565 1_565
Li1 Li1 Rb1 59.65(8) 2_655 1_565
Li1 Li1 Rb1 122.15(13) 2_645 1_565
Rb1 Li1 Rb1 130.57(8) 2_655 1_565
Li2B Li2A O32 106.6(11) . .
Li2B Li2A O21A 87.9(11) . .
O32 Li2A O21A 130.4(4) . .
Li2B Li2A O14 85.6(10) . 4_576
O32 Li2A O14 120.0(4) . 4_576
O21A Li2A O14 108.0(4) . 4_576
Li2B Li2A O22 155.4(12) . 3_576
O32 Li2A O22 56.3(2) . 3_576
O21A Li2A O22 91.7(3) . 3_576
O14 Li2A O22 117.7(4) 4_576 3_576
Li2B Li2A O21B 71.4(11) . .
O32 Li2A O21B 134.2(4) . .
O21A Li2A O21B 16.55(12) . .
O14 Li2A O21B 105.6(3) 4_576 .
O22 Li2A O21B 106.7(3) 3_576 .
Li2B Li2A O31 57.1(10) . .
O32 Li2A O31 49.6(2) . .
O21A Li2A O31 124.8(4) . .
O14 Li2A O31 109.8(3) 4_576 .
O22 Li2A O31 104.4(3) 3_576 .
O21B Li2A O31 112.8(4) . .
Li2B Li2A O23 13.2(9) . 1_545
O32 Li2A O23 95.8(3) . 1_545
O21A Li2A O23 89.3(3) . 1_545
O14 Li2A O23 97.7(3) 4_576 1_545
O22 Li2A O23 142.2(4) 3_576 1_545
O21B Li2A O23 73.2(2) . 1_545
O31 Li2A O23 47.28(18) . 1_545
Li2B Li2A Se1 88.4(10) . 4_576
O32 Li2A Se1 96.6(3) . 4_576
O21A Li2A Se1 131.7(3) . 4_576
O14 Li2A Se1 23.70(12) 4_576 4_576
O22 Li2A Se1 109.8(3) 3_576 4_576
O21B Li2A Se1 128.4(3) . 4_576
O31 Li2A Se1 92.0(3) . 4_576
O23 Li2A Se1 97.3(2) 1_545 4_576
Li2B Li2A Rb1 153.1(11) . 3_576
O32 Li2A Rb1 78.4(3) . 3_576
O21A Li2A Rb1 109.3(3) . 3_576
O14 Li2A Rb1 69.7(2) 4_576 3_576
O22 Li2A Rb1 48.10(18) 3_576 3_576
O21B Li2A Rb1 124.6(3) . 3_576
O31 Li2A Rb1 120.7(3) . 3_576
O23 Li2A Rb1 159.8(3) 1_545 3_576
Se1 Li2A Rb1 64.71(13) 4_576 3_576
Li2B Li2A Rb1 87.4(11) . 3_566
O32 Li2A Rb1 41.63(19) . 3_566
O21A Li2A Rb1 168.2(3) . 3_566
O14 Li2A Rb1 82.4(2) 4_576 3_566
O22 Li2A Rb1 88.1(2) 3_576 3_566
O21B Li2A Rb1 156.3(3) . 3_566
O31 Li2A Rb1 44.28(17) . 3_566
O23 Li2A Rb1 83.71(19) 1_545 3_566
Se1 Li2A Rb1 58.96(12) 4_576 3_566
Rb1 Li2A Rb1 79.13(13) 3_576 3_566
Li2B Li2A Rb1 88.0(11) . 3_676
O32 Li2A Rb1 155.9(3) . 3_676
O21A Li2A Rb1 67.7(2) . 3_676
O14 Li2A Rb1 40.55(16) 4_576 3_676
O22 Li2A Rb1 114.6(3) 3_576 3_676
O21B Li2A Rb1 68.1(2) . 3_676
O31 Li2A Rb1 139.2(3) . 3_676
O23 Li2A Rb1 100.7(2) 1_545 3_676
Se1 Li2A Rb1 64.08(12) 4_576 3_676
Rb1 Li2A Rb1 80.20(13) 3_576 3_676
Rb1 Li2A Rb1 122.93(17) 3_566 3_676
Li2B Li2A H31B 71.6(12) . .
O32 Li2A H31B 41.1(5) . .
O21A Li2A H31B 108.1(5) . .
O14 Li2A H31B 136.0(5) 4_576 .
O22 Li2A H31B 85.2(6) 3_576 .
O21B Li2A H31B 102.0(5) . .
O31 Li2A H31B 26.5(4) . .
O23 Li2A H31B 58.8(5) 1_545 .
Se1 Li2A H31B 116.1(4) 4_576 .
Rb1 Li2A H31B 119.2(6) 3_576 .
Rb1 Li2A H31B 60.1(4) 3_566 .
Rb1 Li2A H31B 159.4(6) 3_676 .
Li2B Li2A H32A 108.5(14) . .
O32 Li2A H32A 24.2(5) . .
O21A Li2A H32A 106.2(6) . .
O14 Li2A H32A 143.3(6) 4_576 .
O22 Li2A H32A 48.2(9) 3_576 .
O21B Li2A H32A 110.9(5) . .
O31 Li2A H32A 58.1(10) . .
O23 Li2A H32A 95.5(9) 1_545 .
Se1 Li2A H32A 120.5(5) 4_576 .
Rb1 Li2A H32A 86.9(7) 3_576 .
Rb1 Li2A H32A 65.2(7) 3_566 .
Rb1 Li2A H32A 162.5(10) 3_676 .
H31B Li2A H32A 37.1(10) . .
Li2A Li2B O31 108.0(12) . .
Li2A Li2B O21B 92.8(11) . .
O31 Li2B O21B 130.9(4) . .
Li2A Li2B O14 78.2(10) . 4_576
O31 Li2B O14 119.1(4) . 4_576
O21B Li2B O14 108.3(3) . 4_576
Li2A Li2B O23 163.1(12) . 1_545
O31 Li2B O23 59.3(2) . 1_545
O21B Li2B O23 89.0(3) . 1_545
O14 Li2B O23 117.1(3) 4_576 1_545
Li2A Li2B O21A 75.9(11) . .
O31 Li2B O21A 136.4(4) . .
O21B Li2B O21A 16.90(12) . .
O14 Li2B O21A 104.4(3) 4_576 .
O23 Li2B O21A 105.1(3) 1_545 .
Li2A Li2B O32 58.3(10) . .
O31 Li2B O32 49.8(2) . .
O21B Li2B O32 126.4(4) . .
O14 Li2B O32 108.0(3) 4_576 .
O23 Li2B O32 107.7(3) 1_545 .
O21A Li2B O32 114.9(3) . .
Li2A Li2B O22 19.3(10) . 3_576
O31 Li2B O22 94.0(3) . 3_576
O21B Li2B O22 92.5(3) . 3_576
O14 Li2B O22 96.7(3) 4_576 3_576
O23 Li2B O22 143.8(3) 1_545 3_576
O21A Li2B O22 76.6(2) . 3_576
O32 Li2B O22 45.21(17) . 3_576
Li2A Li2B Rb1 146.2(11) . 3_666
O31 Li2B Rb1 79.6(2) . 3_666
O21B Li2B Rb1 107.0(3) . 3_666
O14 Li2B Rb1 69.75(19) 4_576 3_666
O23 Li2B Rb1 47.46(17) 1_545 3_666
O21A Li2B Rb1 121.8(3) . 3_666
O32 Li2B Rb1 122.0(3) . 3_666
O22 Li2B Rb1 158.8(3) 3_576 3_666
Li2A Li2B Rb1 85.2(11) . 3_566
O31 Li2B Rb1 40.98(18) . 3_566
O21B Li2B Rb1 169.2(3) . 3_566
O14 Li2B Rb1 81.8(2) 4_576 3_566
O23 Li2B Rb1 89.9(2) 1_545 3_566
O21A Li2B Rb1 158.3(3) . 3_566
O32 Li2B Rb1 44.18(16) . 3_566
O22 Li2B Rb1 82.07(19) 3_576 3_566
Rb1 Li2B Rb1 79.93(12) 3_666 3_566
Li2A Li2B Rb1 84.7(11) . 3_676
O31 Li2B Rb1 154.7(3) . 3_676
O21B Li2B Rb1 68.0(2) . 3_676
O14 Li2B Rb1 40.56(15) 4_576 3_676
O23 Li2B Rb1 111.5(3) 1_545 3_676
O21A Li2B Rb1 67.1(2) . 3_676
O32 Li2B Rb1 138.5(3) . 3_676
O22 Li2B Rb1 102.5(2) 3_576 3_676
Rb1 Li2B Rb1 78.13(12) 3_666 3_676
Rb1 Li2B Rb1 122.28(15) 3_566 3_676
Li2A Li2B Rb1 23.8(10) . 3_576
O31 Li2B Rb1 108.1(3) . 3_576
O21B Li2B Rb1 108.1(3) . 3_576
O14 Li2B Rb1 56.65(18) 4_576 3_576
O23 Li2B Rb1 162.9(3) 1_545 3_576
O21A Li2B Rb1 92.0(2) . 3_576
O32 Li2B Rb1 63.90(19) . 3_576
O22 Li2B Rb1 40.30(12) 3_576 3_576
Rb1 Li2B Rb1 122.49(16) 3_666 3_576
Rb1 Li2B Rb1 73.73(11) 3_566 3_576
Rb1 Li2B Rb1 74.70(11) 3_676 3_576
Li2A Li2B H31B 92.9(12) . .
O31 Li2B H31B 28.6(4) . .
O21B Li2B H31B 109.8(5) . .
O14 Li2B H31B 141.2(6) 4_576 .
O23 Li2B H31B 70.7(6) 1_545 .
O21A Li2B H31B 110.0(5) . .
O32 Li2B H31B 40.4(5) . .
O22 Li2B H31B 74.8(6) 3_576 .
Rb1 Li2B H31B 105.2(5) 3_666 .
Rb1 Li2B H31B 59.7(4) 3_566 .
Rb1 Li2B H31B 176.6(5) 3_676 .
Rb1 Li2B H31B 103.9(6) 3_576 .
O21B O21A Se2 107.6(4) . .
O21B O21A Se2 53.1(3) . 3_676
Se2 O21A Se2 54.59(9) . 3_676
O21B O21A Li2A 91.5(4) . .
Se2 O21A Li2A 157.2(3) . .
Se2 O21A Li2A 141.7(3) 3_676 .
O21B O21A Li2B 75.4(4) . .
Se2 O21A Li2B 167.5(3) . .
Se2 O21A Li2B 126.3(2) 3_676 .
Li2A O21A Li2B 16.2(3) . .
O21A O21B Se2 107.9(4) . 3_676
O21A O21B Se2 53.3(3) . .
Se2 O21B Se2 54.73(9) 3_676 .
O21A O21B Li2B 87.7(4) . .
Se2 O21B Li2B 158.0(3) 3_676 .
Se2 O21B Li2B 139.3(3) . .
O21A O21B Li2A 71.9(4) . .
Se2 O21B Li2A 164.9(3) 3_676 .
Se2 O21B Li2A 123.9(2) . .
Li2B O21B Li2A 15.8(3) . .
Se2 O22 O32 106.90(15) . 3_576
Se2 O22 Li2A 143.2(3) . 3_576
O32 O22 Li2A 56.4(2) 3_576 3_576
Se2 O22 Li2B 138.2(2) . 3_576
O32 O22 Li2B 53.17(19) 3_576 3_576
Li2A O22 Li2B 5.3(3) 3_576 3_576
Se2 O22 Rb1 113.82(11) . .
O32 O22 Rb1 110.19(14) 3_576 .
Li2A O22 Rb1 103.0(2) 3_576 .
Li2B O22 Rb1 107.81(17) 3_576 .
Se2 O23 Li2B 142.1(2) . 1_565
Se2 O23 Li2A 138.7(2) . 1_565
Li2B O23 Li2A 3.7(3) 1_565 1_565
Se2 O23 Rb1 113.33(11) . 3_676
Li2B O23 Rb1 104.4(2) 1_565 3_676
Li2A O23 Rb1 107.59(18) 1_565 3_676
O32 O31 Li2B 72.1(3) . .
O32 O31 Li2A 57.2(2) . .
Li2B O31 Li2A 14.9(3) . .
O32 O31 Rb1 75.45(13) . 3_566
Li2B O31 Rb1 116.9(2) . 3_566
Li2A O31 Rb1 108.7(2) . 3_566
O32 O31 H31A 167.5(14) . .
Li2B O31 H31A 116.9(8) . .
Li2A O31 H31A 131.6(8) . .
Rb1 O31 H31A 105.8(14) 3_566 .
O32 O31 H31B 57.7(10) . .
Li2B O31 H31B 84.8(12) . .
Li2A O31 H31B 77.7(11) . .
Rb1 O31 H31B 119.3(12) 3_566 .
H31A O31 H31B 113(2) . .
O32 O31 H32B 40(2) . .
Li2B O31 H32B 112(2) . .
Li2A O31 H32B 97(2) . .
Rb1 O31 H32B 62(2) 3_566 .
H31A O31 H32B 129(2) . .
H31B O31 H32B 57(2) . .
O31 O32 O22 137.3(2) . 3_576
O31 O32 Li2A 73.2(3) . .
O22 O32 Li2A 67.3(3) 3_576 .
O31 O32 Li2B 58.0(2) . .
O22 O32 Li2B 81.6(2) 3_576 .
Li2A O32 Li2B 15.2(3) . .
O31 O32 Rb1 74.60(13) . 3_566
O22 O32 Rb1 137.89(15) 3_576 3_566
Li2A O32 Rb1 116.1(3) . 3_566
Li2B O32 Rb1 109.2(2) . 3_566
O31 O32 H31B 35.3(5) . .
O22 O32 H31B 119.3(7) 3_576 .
Li2A O32 H31B 79.9(8) . .
Li2B O32 H31B 67.2(8) . .
Rb1 O32 H31B 102.0(6) 3_566 .
O31 O32 H32A 105.4(19) . .
O22 O32 H32A 72(2) 3_576 .
Li2A O32 H32A 106.1(19) . .
Li2B O32 H32A 107.7(17) . .
Rb1 O32 H32A 135(2) 3_566 .
H31B O32 H32A 70.2(19) . .
O31 O32 H32B 54(3) . .
O22 O32 H32B 154(3) 3_576 .
Li2A O32 H32B 127(3) . .
Li2B O32 H32B 112(3) . .
Rb1 O32 H32B 60(3) 3_566 .
H31B O32 H32B 54(3) . .
H32A O32 H32B 83(3) . .

loop_
_geom_bond_atom_site_label_1
_geom_bond_atom_site_label_2
_geom_bond_distance
_geom_bond_site_symmetry_2
Rb1 O12 2.8561(12) 2
Rb1 O11 2.9144(13) 2_645
Rb1 O22 2.993(3) .
Rb1 O23 3.014(2) 3_676
Rb1 O14 3.0143(13) 2_655
Rb1 O31 3.068(2) 3_566
Rb1 O32 3.080(3) 3_566
Rb1 O11 3.1288(12) 2_545
Rb1 O12 3.2187(12) 2_545
Rb1 O13 3.4298(12) .
Rb1 Li1 3.558(3) 2_645
Rb1 Se1 3.7128(3) 2_545
Se1 O14 1.6333(13) .
Se1 O12 1.6364(12) .
Se1 O11 1.6401(12) .
Se1 O13 1.6512(12) .
Se1 Li1 3.110(3) 2_645
Se1 Li1 3.127(3) .
Se1 Li1 3.159(3) 2_545
Se1 Li1 3.167(3) 1_545
Se1 Li2A 3.179(7) 4_575
Se1 Rb1 3.7128(3) 2
Se1 Rb1 3.8490(3) 2_545
Se1 Rb1 3.8713(3) 2_655
Se2 O21A 1.377(2) .
Se2 O21B 1.383(3) 3_676
Se2 Se2 1.4071(6) 3_676
Se2 O23 1.625(2) .
Se2 O22 1.626(2) .
Se2 O21B 1.638(2) .
Se2 O21A 1.646(2) 3_676
Se2 Rb1 3.9501(5) 3_676
O11 Li1 1.918(3) .
O11 Rb1 2.9144(12) 2_655
O11 Rb1 3.1288(12) 2
O12 Li1 1.922(3) 2_545
O12 Rb1 2.8561(12) 2_545
O12 Rb1 3.2187(12) 2
O13 Li1 1.953(3) 1_545
O13 Li1 1.954(3) 2_645
O14 Li2A 1.893(7) 4_575
O14 Li2B 1.928(7) 4_575
O14 Rb1 3.0143(12) 2_645
Li1 O12 1.922(3) 2
Li1 O13 1.953(3) 1_565
Li1 O13 1.954(3) 2_655
Li1 Se1 3.110(3) 2_655
Li1 Se1 3.159(3) 2
Li1 Se1 3.167(3) 1_565
Li1 Li1 3.226(3) 2_655
Li1 Li1 3.226(3) 2_645
Li1 Rb1 3.558(3) 2_655
Li1 Rb1 3.846(3) 1_565
Li2A Li2B 0.540(10) .
Li2A O32 1.755(8) .
Li2A O21A 1.881(8) .
Li2A O14 1.893(7) 4_576
Li2A O22 1.944(8) 3_576
Li2A O21B 1.978(8) .
Li2A O31 1.998(7) .
Li2A O23 2.447(8) 1_545
Li2A Se1 3.179(7) 4_576
Li2A Rb1 3.918(7) 3_576
Li2A Rb1 4.163(7) 3_566
Li2A Rb1 4.190(7) 3_676
Li2A H31B 2.014(18) .
Li2A H32A 2.21(3) .
Li2B O31 1.764(7) .
Li2B O21B 1.876(7) .
Li2B O14 1.928(7) 4_576
Li2B O23 1.926(7) 1_545
Li2B O21A 1.938(7) .
Li2B O32 1.978(7) .
Li2B O22 2.445(7) 3_576
Li2B Rb1 3.961(7) 3_666
Li2B Rb1 4.173(7) 3_566
Li2B Rb1 4.206(7) 3_676
Li2B Rb1 4.406(7) 3_576
Li2B H31B 1.914(18) .
O21A O21B 0.564(3) .
O21A Se2 1.646(2) 3_676
O21B Se2 1.383(3) 3_676
O22 O32 1.754(4) 3_576
O22 Li2A 1.944(8) 3_576
O22 Li2B 2.445(7) 3_576
O23 Li2B 1.926(7) 1_565
O23 Li2A 2.447(8) 1_565
O23 Rb1 3.014(2) 3_676
O31 O32 1.589(3) .
O31 Rb1 3.068(2) 3_566
O31 H31A 0.936(11) .
O31 H31B 0.920(11) .
O31 H32B 1.30(5) .
O32 O22 1.754(4) 3_576
O32 Rb1 3.080(2) 3_566
O32 H31B 1.344(16) .
O32 H32A 0.945(10) .
O32 H32B 1.03(5) .

loop_
_geom_hbond_atom_site_label_D
_geom_hbond_atom_site_label_H
_geom_hbond_atom_site_label_A
_geom_hbond_distance_DH
_geom_hbond_distance_HA
_geom_hbond_distance_DA
_geom_hbond_angle_DHA
_geom_hbond_site_symmetry_A
O31 H32B O21A 1.30(5) 2.51(5) 2.962(3) 97(2) ?
O31 H31B O21B 0.920(11) 2.341(16) 2.969(3) 125.3(14) 3_566
O32 H32A O23 0.945(10) 2.121(16) 3.045(3) 165(3) 3_576
O32 H32B O21B 1.03(5) 2.11(5) 2.828(4) 124(3) 3_566
O32 H32B O21A 1.03(5) 2.19(5) 3.002(3) 134(4) 3_566
